data_2232797
loop_
_publ_author_name
'Chen, Xin'
'Jing, Zuo-Liang'

_publ_section_title
;
 (<i>Z</i>)-1-[2-(Trifluoromethyl)benzylidene]thiosemicarbazide
;
_journal_coeditor_code IS2791
_journal_issue 12
_journal_name_full 'Acta Crystallographica Section E'
_journal_page_first o3369
_journal_paper_doi 10.1107/S1600536811047623
_journal_volume 67
_journal_year 2011
_chemical_formula_iupac 'C9 H8 F3 N3 S'
_chemical_formula_moiety 'C9 H8 F3 N3 S'
_chemical_formula_sum 'C9 H8 F3 N3 S'
_chemical_formula_weight 247.24
_chemical_name_systematic
;
(<i>Z</i>)-1-[2-(Trifluoromethyl)benzylidene]thiosemicarbazide
;
_space_group_IT_number 62
_symmetry_cell_setting orthorhombic
_symmetry_space_group_name_Hall '-P 2ac 2n'
_symmetry_space_group_name_H-M 'P n m a'
_atom_sites_solution_hydrogens geom
_atom_sites_solution_primary direct
_atom_sites_solution_secondary difmap
_audit_creation_method SHELXL-97
_cell_angle_alpha 90.00
_cell_angle_beta 90.00
_cell_angle_gamma 90.00
_cell_formula_units_Z 4
_cell_length_a 8.628(2)
_cell_length_b 6.9795(17)
_cell_length_c 18.222(4)
_cell_measurement_reflns_used 2111
_cell_measurement_temperature 294(2)
_cell_measurement_theta_max 26.17
_cell_measurement_theta_min 2.61
_cell_volume 1097.3(4)
_computing_cell_refinement 'SAINT (Bruker, 1999)'
_computing_data_collection 'SMART (Bruker, 1999)'
_computing_data_reduction 'SAINT (Bruker, 1999)'
_computing_molecular_graphics 'SHELXTL (Sheldrick, 2008)'
_computing_publication_material 'SHELXTL (Sheldrick, 2008)'
_computing_structure_refinement 'SHELXL97 (Sheldrick, 2008)'
_computing_structure_solution 'SHELXS97 (Sheldrick, 2008)'
_diffrn_ambient_temperature 294(2)
_diffrn_detector_area_resol_mean 7.31
_diffrn_measured_fraction_theta_full 0.999
_diffrn_measured_fraction_theta_max 0.999
_diffrn_measurement_device_type 'Bruker SMART APEX CCD area-detector'
_diffrn_measurement_method 'phi and omega scans'
_diffrn_radiation_monochromator graphite
_diffrn_radiation_source 'fine-focus sealed tube'
_diffrn_radiation_type MoK\a
_diffrn_radiation_wavelength 0.71073
_diffrn_reflns_av_R_equivalents 0.0282
_diffrn_reflns_av_sigmaI/netI 0.0202
_diffrn_reflns_limit_h_max 7
_diffrn_reflns_limit_h_min -10
_diffrn_reflns_limit_k_max 8
_diffrn_reflns_limit_k_min -7
_diffrn_reflns_limit_l_max 22
_diffrn_reflns_limit_l_min -22
_diffrn_reflns_number 5953
_diffrn_reflns_theta_full 26.43
_diffrn_reflns_theta_max 26.43
_diffrn_reflns_theta_min 2.24
_diffrn_standards_decay_% 0
_diffrn_standards_interval_count 0
_diffrn_standards_interval_time 0
_diffrn_standards_number 0
_exptl_absorpt_coefficient_mu 0.311
_exptl_absorpt_correction_T_max 0.9124
_exptl_absorpt_correction_T_min 0.8856
_exptl_absorpt_correction_type multi-scan
_exptl_absorpt_process_details '(SADABS; Sheldrick, 1996)'
_exptl_crystal_colour colorless
_exptl_crystal_density_diffrn 1.497
_exptl_crystal_density_method 'not measured'
_exptl_crystal_description block
_exptl_crystal_F_000 504
_exptl_crystal_size_max 0.40
_exptl_crystal_size_mid 0.40
_exptl_crystal_size_min 0.30
_refine_diff_density_max 0.186
_refine_diff_density_min -0.200
_refine_ls_extinction_coef 0.0104(19)
_refine_ls_extinction_expression Fc^*^=kFc[1+0.001xFc^2^\l^3^/sin(2\q)]^-1/4^
_refine_ls_extinction_method 'SHELXL97 (Sheldrick, 2008)'
_refine_ls_goodness_of_fit_ref 1.066
_refine_ls_hydrogen_treatment mixed
_refine_ls_matrix_type full
_refine_ls_number_parameters 101
_refine_ls_number_reflns 1228
_refine_ls_number_restraints 0
_refine_ls_restrained_S_all 1.066
_refine_ls_R_factor_all 0.0558
_refine_ls_R_factor_gt 0.0362
_refine_ls_shift/su_max 0.001
_refine_ls_shift/su_mean 0.000
_refine_ls_structure_factor_coef Fsqd
_refine_ls_weighting_details 'calc w=1/[\s^2^(Fo^2^)+(0.0497P)^2^+0.3737P] where P=(Fo^2^+2Fc^2^)/3'
_refine_ls_weighting_scheme calc
_refine_ls_wR_factor_gt 0.0982
_refine_ls_wR_factor_ref 0.1130
_reflns_number_gt 869
_reflns_number_total 1228
_reflns_threshold_expression I>2\s(I)
_cod_data_source_file is2791.cif
_cod_data_source_block I
_cod_original_cell_volume 1097.2(5)
_cod_database_code 2232797
_cod_database_fobs_code 2232797

loop_
_symmetry_equiv_pos_as_xyz
'x, y, z'
'-x+1/2, -y, z+1/2'
'-x, y+1/2, -z'
'x+1/2, -y+1/2, -z+1/2'
'-x, -y, -z'
'x-1/2, y, -z-1/2'
'x, -y-1/2, z'
'-x-1/2, y-1/2, z-1/2'

loop_
_atom_site_type_symbol
_atom_site_label
_atom_site_fract_x
_atom_site_fract_y
_atom_site_fract_z
_atom_site_U_iso_or_equiv
_atom_site_adp_type
_atom_site_calc_flag
_atom_site_refinement_flags
_atom_site_occupancy
_atom_site_symmetry_multiplicity
S S1 0.72882(8) 0.2500 1.28034(4) 0.0803(4) Uani d S 1 2
F F1 0.0437(2) 0.2500 0.91939(12) 0.0999(8) Uani d S 1 2
F F2 0.15033(14) 0.0964(2) 1.00795(8) 0.0891(5) Uani d . 1 1
N N1 0.6005(2) 0.2500 1.07458(11) 0.0465(6) Uani d S 1 2
N N2 0.5981(2) 0.2500 1.14995(12) 0.0519(6) Uani d S 1 2
H H2A 0.513(4) 0.2500 1.1704(16) 0.062 Uiso d S 1 2
N N3 0.8620(3) 0.2500 1.14879(15) 0.0726(9) Uani d S 1 2
H H3A 0.862(4) 0.2500 1.098(2) 0.087 Uiso d S 1 2
H H3B 0.953(5) 0.2500 1.1704(19) 0.087 Uiso d S 1 2
C C1 0.1665(3) 0.2500 0.96416(18) 0.0636(8) Uani d S 1 2
C C2 0.3177(3) 0.2500 0.92383(15) 0.0490(7) Uani d S 1 2
C C3 0.3171(4) 0.2500 0.84755(17) 0.0691(9) Uani d S 1 2
H H3 0.2231 0.2500 0.8226 0.083 Uiso calc SR 1 2
C C4 0.4530(4) 0.2500 0.80832(18) 0.0847(11) Uani d S 1 2
H H4 0.4510 0.2500 0.7573 0.102 Uiso calc SR 1 2
C C5 0.5928(4) 0.2500 0.84529(17) 0.0775(10) Uani d S 1 2
H H5 0.6851 0.2500 0.8189 0.093 Uiso calc SR 1 2
C C6 0.5970(3) 0.2500 0.92107(16) 0.0561(8) Uani d S 1 2
H H6 0.6922 0.2500 0.9451 0.067 Uiso calc SR 1 2
C C7 0.4604(3) 0.2500 0.96217(14) 0.0428(6) Uani d S 1 2
C C8 0.4682(3) 0.2500 1.04285(14) 0.0442(6) Uani d S 1 2
H H8 0.3777 0.2500 1.0706 0.053 Uiso calc SR 1 2
C C9 0.7324(3) 0.2500 1.18753(16) 0.0538(7) Uani d S 1 2

loop_
_atom_site_aniso_label
_atom_site_aniso_U_11
_atom_site_aniso_U_22
_atom_site_aniso_U_33
_atom_site_aniso_U_12
_atom_site_aniso_U_13
_atom_site_aniso_U_23
S1 0.0329(4) 0.1575(10) 0.0504(4) 0.000 -0.0050(3) 0.000
F1 0.0416(10) 0.161(2) 0.0973(15) 0.000 -0.0225(9) 0.000
F2 0.0515(7) 0.1089(12) 0.1070(11) -0.0201(7) 0.0044(7) 0.0278(10)
N1 0.0349(11) 0.0577(15) 0.0469(12) 0.000 0.0003(9) 0.000
N2 0.0282(11) 0.0807(18) 0.0468(12) 0.000 0.0005(9) 0.000
N3 0.0300(11) 0.132(3) 0.0555(14) 0.000 -0.0005(11) 0.000
C1 0.0383(14) 0.082(2) 0.071(2) 0.000 -0.0100(13) 0.000
C2 0.0419(13) 0.0487(16) 0.0565(15) 0.000 -0.0049(12) 0.000
C3 0.0595(18) 0.091(3) 0.0566(17) 0.000 -0.0154(14) 0.000
C4 0.074(2) 0.129(3) 0.0511(17) 0.000 -0.0017(17) 0.000
C5 0.062(2) 0.113(3) 0.0578(18) 0.000 0.0124(15) 0.000
C6 0.0410(14) 0.069(2) 0.0587(16) 0.000 0.0015(12) 0.000
C7 0.0381(13) 0.0409(15) 0.0495(14) 0.000 -0.0003(11) 0.000
C8 0.0305(12) 0.0507(16) 0.0513(14) 0.000 0.0019(10) 0.000
C9 0.0321(12) 0.074(2) 0.0554(15) 0.000 -0.0012(11) 0.000

loop_
_atom_type_symbol
_atom_type_description
_atom_type_scat_dispersion_real
_atom_type_scat_dispersion_imag
_atom_type_scat_source
C C 0.0033 0.0016 'International Tables Vol C Tables 4.2.6.8 and 6.1.1.4'
H H 0.0000 0.0000 'International Tables Vol C Tables 4.2.6.8 and 6.1.1.4'
N N 0.0061 0.0033 'International Tables Vol C Tables 4.2.6.8 and 6.1.1.4'
F F 0.0171 0.0103 'International Tables Vol C Tables 4.2.6.8 and 6.1.1.4'
S S 0.1246 0.1234 'International Tables Vol C Tables 4.2.6.8 and 6.1.1.4'

loop_
_geom_angle_atom_site_label_1
_geom_angle_atom_site_label_2
_geom_angle_atom_site_label_3
_geom_angle_site_symmetry_1
_geom_angle_site_symmetry_3
_geom_angle
C8 N1 N2 . . 116.0(2)
C9 N2 N1 . . 119.7(2)
C9 N2 H2A . . 122(2)
N1 N2 H2A . . 118(2)
C9 N3 H3A . . 122(2)
C9 N3 H3B . . 121(2)
H3A N3 H3B . . 117(3)
F1 C1 F2 . 7_565 106.24(16)
F1 C1 F2 . . 106.24(16)
F2 C1 F2 7_565 . 105.8(3)
F1 C1 C2 . . 113.0(3)
F2 C1 C2 7_565 . 112.47(15)
F2 C1 C2 . . 112.47(15)
C3 C2 C7 . . 119.8(3)
C3 C2 C1 . . 119.2(3)
C7 C2 C1 . . 121.0(2)
C4 C3 C2 . . 121.2(3)
C4 C3 H3 . . 119.4
C2 C3 H3 . . 119.4
C3 C4 C5 . . 119.4(3)
C3 C4 H4 . . 120.3
C5 C4 H4 . . 120.3
C6 C5 C4 . . 120.7(3)
C6 C5 H5 . . 119.7
C4 C5 H5 . . 119.7
C5 C6 C7 . . 120.9(3)
C5 C6 H6 . . 119.5
C7 C6 H6 . . 119.5
C6 C7 C2 . . 118.0(2)
C6 C7 C8 . . 119.8(2)
C2 C7 C8 . . 122.2(2)
N1 C8 C7 . . 119.5(2)
N1 C8 H8 . . 120.3
C7 C8 H8 . . 120.3
N3 C9 N2 . . 117.1(2)
N3 C9 S1 . . 123.3(2)
N2 C9 S1 . . 119.5(2)

loop_
_geom_bond_atom_site_label_1
_geom_bond_atom_site_label_2
_geom_bond_site_symmetry_2
_geom_bond_distance
S1 C9 . 1.691(3)
F1 C1 . 1.338(3)
F2 C1 . 1.343(2)
N1 C8 . 1.279(3)
N1 N2 . 1.374(3)
N2 C9 . 1.346(3)
N2 H2A . 0.82(3)
N3 C9 . 1.322(3)
N3 H3A . 0.93(4)
N3 H3B . 0.88(4)
C1 F2 7_565 1.343(2)
C1 C2 . 1.497(4)
C2 C3 . 1.390(4)
C2 C7 . 1.416(3)
C3 C4 . 1.373(5)
C3 H3 . 0.9300
C4 C5 . 1.381(5)
C4 H4 . 0.9300
C5 C6 . 1.381(4)
C5 H5 . 0.9300
C6 C7 . 1.397(4)
C6 H6 . 0.9300
C7 C8 . 1.472(3)
C8 H8 . 0.9300

loop_
_geom_hbond_atom_site_label_D
_geom_hbond_atom_site_label_H
_geom_hbond_atom_site_label_A
_geom_hbond_site_symmetry_A
_geom_hbond_distance_DH
_geom_hbond_distance_HA
_geom_hbond_distance_DA
_geom_hbond_angle_DHA
_geom_hbond_publ_flag
N3 H3B S1 6_658 0.88(4) 2.54(4) 3.418(3) 174(3) yes
N2 H2A S1 6_558 0.82(3) 2.61(3) 3.430(2) 173(3) yes

loop_
_geom_torsion_atom_site_label_1
_geom_torsion_atom_site_label_2
_geom_torsion_atom_site_label_3
_geom_torsion_atom_site_label_4
_geom_torsion_site_symmetry_1
_geom_torsion
C8 N1 N2 C9 . 180.0000(10)
F1 C1 C2 C3 . 0.000(2)
F2 C1 C2 C3 7_565 -120.30(18)
F2 C1 C2 C3 . 120.30(18)
F1 C1 C2 C7 . 180.0000(10)
F2 C1 C2 C7 7_565 59.70(18)
F2 C1 C2 C7 . -59.70(18)
C7 C2 C3 C4 . 0.000(2)
C1 C2 C3 C4 . 180.0000(10)
C2 C3 C4 C5 . 0.000(2)
C3 C4 C5 C6 . 0.000(2)
C4 C5 C6 C7 . 0.000(2)
C5 C6 C7 C2 . 0.000(2)
C5 C6 C7 C8 . 180.0000(10)
C3 C2 C7 C6 . 0.000(2)
C1 C2 C7 C6 . 180.0000(10)
C3 C2 C7 C8 . 180.0000(10)
C1 C2 C7 C8 . 0.0000(10)
N2 N1 C8 C7 . 180.0000(10)
C6 C7 C8 N1 . 0.0000(10)
C2 C7 C8 N1 . 180.0000(10)
N1 N2 C9 N3 . 0.000(2)
N1 N2 C9 S1 . 180.0
